data_4108340
loop_
_publ_author_name
'Edward C. Lis'
'Rebecca J. Salomon'
'Michal Sabat'
'William H. Myers'
'W. Dean Harman'

_publ_section_title
;
 Synthesis of 1-Oxadecalins from Anisole Promoted by Tungsten
;
_journal_name_full 'Journal of the American Chemical Society'
_journal_page_first 12472
_journal_page_last 12476
_journal_paper_doi 10.1021/ja803605m
_journal_volume 130
_journal_year 2008
_chemical_formula_sum 'C11 H12 N2 O'
_chemical_formula_weight 188.23
_chemical_name_systematic
; 
 ? 
;
_space_group_IT_number 15
_symmetry_cell_setting monoclinic
_symmetry_space_group_name_Hall '-C 2yc'
_symmetry_space_group_name_H-M 'C 1 2/c 1'
_atom_sites_solution_hydrogens geom
_atom_sites_solution_primary direct
_atom_sites_solution_secondary difmap
_audit_creation_method SHELXL-97
_cell_angle_alpha 90.00
_cell_angle_beta 111.412(1)
_cell_angle_gamma 90.00
_cell_formula_units_Z 8
_cell_length_a 15.699(1)
_cell_length_b 11.016(1)
_cell_length_c 12.468(1)
_cell_measurement_reflns_used 3447
_cell_measurement_temperature 293(2)
_cell_measurement_theta_max 30.257
_cell_measurement_theta_min 2.582
_cell_volume 2007.4(3)
_computing_cell_refinement 'Bruker SMART'
_computing_data_collection 'Bruker SMART'
_computing_data_reduction 'Bruker SAINT'
_computing_molecular_graphics 'Bruker SHELXTL'
_computing_publication_material 'Bruker SHELXTL'
_computing_structure_refinement 'SHELXL-97 (Sheldrick, 1997)'
_computing_structure_solution 'SHELXS-97 (Sheldrick, 1990)'
_diffrn_ambient_temperature 293(2)
_diffrn_measured_fraction_theta_full 0.981
_diffrn_measured_fraction_theta_max 0.981
_diffrn_measurement_device_type 'Bruker SMART APEX CCD diffractometer'
_diffrn_radiation_monochromator graphite
_diffrn_radiation_source 'fine-focus sealed tube'
_diffrn_radiation_type MoK\a
_diffrn_radiation_wavelength 0.71074
_diffrn_reflns_av_R_equivalents 0.0321
_diffrn_reflns_av_sigmaI/netI 0.0205
_diffrn_reflns_limit_h_max 24
_diffrn_reflns_limit_h_min -24
_diffrn_reflns_limit_k_max 16
_diffrn_reflns_limit_k_min -17
_diffrn_reflns_limit_l_max 18
_diffrn_reflns_limit_l_min -19
_diffrn_reflns_number 12675
_diffrn_reflns_theta_full 33.75
_diffrn_reflns_theta_max 33.75
_diffrn_reflns_theta_min 2.32
_exptl_absorpt_coefficient_mu 0.082
_exptl_crystal_colour colorless
_exptl_crystal_density_diffrn 1.246
_exptl_crystal_description block
_exptl_crystal_F_000 800
_exptl_crystal_size_max 0.41
_exptl_crystal_size_mid 0.32
_exptl_crystal_size_min 0.18
_refine_diff_density_max 0.363
_refine_diff_density_min -0.137
_refine_diff_density_rms 0.055
_refine_ls_extinction_coef none
_refine_ls_extinction_method none
_refine_ls_goodness_of_fit_ref 1.069
_refine_ls_hydrogen_treatment mixed
_refine_ls_matrix_type full
_refine_ls_number_parameters 175
_refine_ls_number_reflns 7441
_refine_ls_number_restraints 0
_refine_ls_restrained_S_all 1.069
_refine_ls_R_factor_all 0.0598
_refine_ls_R_factor_gt 0.0499
_refine_ls_shift/su_max 0.000
_refine_ls_shift/su_mean 0.000
_refine_ls_structure_factor_coef Fsqd
_refine_ls_weighting_details 'calc w=1/[\s^2^(Fo^2^)+(0.0848P)^2^+0.0000P] where P=(Fo^2^+2Fc^2^)/3'
_refine_ls_weighting_scheme calc
_refine_ls_wR_factor_gt 0.1378
_refine_ls_wR_factor_ref 0.1466
_reflns_number_gt 5973
_reflns_number_total 7441
_reflns_threshold_expression >2sigma(I)
_cod_data_source_file ja803605m_si_001.cif
_cod_data_source_block C11H12N2O
_cod_database_code 4108340

loop_
_symmetry_equiv_pos_as_xyz
'x, y, z'
'-x, y, -z+1/2'
'x+1/2, y+1/2, z'
'-x+1/2, y+1/2, -z+1/2'
'-x, -y, -z'
'x, -y, z-1/2'
'-x+1/2, -y+1/2, -z'
'x+1/2, -y+1/2, z-1/2'

loop_
_atom_site_label
_atom_site_type_symbol
_atom_site_fract_x
_atom_site_fract_y
_atom_site_fract_z
_atom_site_U_iso_or_equiv
_atom_site_adp_type
_atom_site_occupancy
_atom_site_symmetry_multiplicity
_atom_site_calc_flag
O1 O 0.02588(2) 0.25122(3) 0.13078(3) 0.04107(10) Uani 1 1 d
N1 N -0.14346(6) 0.05268(7) 0.11300(8) 0.0835(2) Uani 1 1 d
N2 N 0.18525(6) 0.44856(8) 0.28033(7) 0.0886(3) Uani 1 1 d
C2 C -0.07067(4) 0.26043(6) 0.08828(6) 0.04858(14) Uani 1 1 d
C3 C -0.10865(5) 0.30335(8) -0.03590(7) 0.06395(19) Uani 1 1 d
C4 C -0.07570(5) 0.22232(9) -0.11165(6) 0.06492(19) Uani 1 1 d
C4A C 0.02873(4) 0.21180(6) -0.06181(5) 0.04967(14) Uani 1 1 d
C5 C 0.07610(5) 0.32602(6) -0.07640(5) 0.05163(15) Uani 1 1 d
C6 C 0.15075(4) 0.37218(6) 0.00086(5) 0.04689(13) Uani 1 1 d
C7 C 0.19879(4) 0.31299(6) 0.11591(5) 0.04635(13) Uani 1 1 d
C8 C 0.16480(4) 0.18312(6) 0.12086(6) 0.04897(14) Uani 1 1 d
C8A C 0.06164(4) 0.17403(5) 0.06431(5) 0.04212(12) Uani 1 1 d
C9 C -0.11160(5) 0.14238(7) 0.10265(7) 0.05888(17) Uani 1 1 d
C10 C 0.19066(5) 0.38953(7) 0.20822(6) 0.05734(17) Uani 1 1 d
H2 H -0.0837(6) 0.3176(7) 0.1404(7) 0.059(2) Uiso 1 1 d
H5 H 0.0500(7) 0.3689(10) -0.1502(9) 0.079(3) Uiso 1 1 d
H6 H 0.1788(6) 0.4463(7) -0.0155(7) 0.059(2) Uiso 1 1 d
H7 H 0.2643(7) 0.3100(8) 0.1303(8) 0.064(2) Uiso 1 1 d
H31 H -0.1738(8) 0.3086(9) -0.0592(9) 0.082(3) Uiso 1 1 d
H32 H -0.0833(8) 0.3872(10) -0.0375(9) 0.081(3) Uiso 1 1 d
H41 H -0.1034(6) 0.1437(9) -0.1114(7) 0.065(2) Uiso 1 1 d
H42 H -0.0959(8) 0.2544(9) -0.1929(10) 0.081(3) Uiso 1 1 d
H81 H 0.1931(6) 0.1290(8) 0.0823(7) 0.063(2) Uiso 1 1 d
H82 H 0.1856(6) 0.1551(8) 0.2016(8) 0.067(2) Uiso 1 1 d
H4A H 0.0458(6) 0.1459(8) -0.1032(8) 0.064(2) Uiso 1 1 d
H8A H 0.0416(6) 0.0864(7) 0.0685(7) 0.056(2) Uiso 1 1 d

loop_
_atom_site_aniso_label
_atom_site_aniso_U_11
_atom_site_aniso_U_22
_atom_site_aniso_U_33
_atom_site_aniso_U_23
_atom_site_aniso_U_13
_atom_site_aniso_U_12
O1 0.03589(18) 0.0476(2) 0.0425(2) -0.00830(14) 0.01764(15) -0.00174(13)
N1 0.0787(5) 0.0796(5) 0.1116(6) -0.0278(4) 0.0578(5) -0.0297(4)
N2 0.1013(6) 0.1058(6) 0.0741(4) -0.0436(4) 0.0502(4) -0.0546(5)
C2 0.0373(2) 0.0536(3) 0.0584(3) -0.0121(2) 0.0217(2) 0.0003(2)
C3 0.0397(3) 0.0786(5) 0.0668(4) 0.0019(3) 0.0115(3) 0.0110(3)
C4 0.0503(3) 0.0901(5) 0.0459(3) -0.0112(3) 0.0074(3) -0.0090(3)
C4A 0.0493(3) 0.0594(3) 0.0419(3) -0.0145(2) 0.0185(2) -0.0030(2)
C5 0.0554(3) 0.0652(4) 0.0372(3) 0.0019(2) 0.0205(2) 0.0033(3)
C6 0.0511(3) 0.0512(3) 0.0460(3) 0.0012(2) 0.0269(2) 0.0002(2)
C7 0.0341(2) 0.0617(3) 0.0457(3) 0.0002(2) 0.0174(2) -0.0006(2)
C8 0.0407(3) 0.0522(3) 0.0570(3) 0.0085(2) 0.0213(2) 0.0132(2)
C8A 0.0426(2) 0.0378(2) 0.0499(3) -0.00451(18) 0.0215(2) 0.00227(17)
C9 0.0460(3) 0.0698(4) 0.0693(4) -0.0192(3) 0.0310(3) -0.0123(3)
C10 0.0523(3) 0.0743(4) 0.0474(3) -0.0110(3) 0.0205(3) -0.0227(3)

loop_
_atom_type_symbol
_atom_type_description
_atom_type_scat_dispersion_real
_atom_type_scat_dispersion_imag
_atom_type_scat_source
C C 0.0033 0.0016 'International Tables Vol C Tables 4.2.6.8 and 6.1.1.4'
H H 0.0000 0.0000 'International Tables Vol C Tables 4.2.6.8 and 6.1.1.4'
N N 0.0061 0.0033 'International Tables Vol C Tables 4.2.6.8 and 6.1.1.4'
O O 0.0106 0.0060 'International Tables Vol C Tables 4.2.6.8 and 6.1.1.4'

loop_
_geom_angle_atom_site_label_1
_geom_angle_atom_site_label_2
_geom_angle_atom_site_label_3
_geom_angle
C2 O1 C8A 114.65(4)
O1 C2 C9 110.03(5)
O1 C2 C3 111.88(5)
C9 C2 C3 111.62(6)
O1 C2 H2 104.7(5)
C9 C2 H2 106.1(5)
C3 C2 H2 112.2(5)
C2 C3 C4 110.78(6)
C2 C3 H31 107.8(6)
C4 C3 H31 114.5(6)
C2 C3 H32 107.1(6)
C4 C3 H32 107.4(6)
H31 C3 H32 108.9(8)
C3 C4 C4A 110.43(5)
C3 C4 H41 105.5(6)
C4A C4 H41 110.2(6)
C3 C4 H42 111.4(6)
C4A C4 H42 109.3(7)
H41 C4 H42 109.9(7)
C5 C4A C8A 110.89(5)
C5 C4A C4 112.99(6)
C8A C4A C4 110.44(5)
C5 C4A H4A 108.2(5)
C8A C4A H4A 106.6(5)
C4 C4A H4A 107.4(5)
C6 C5 C4A 125.50(6)
C6 C5 H5 117.0(6)
C4A C5 H5 117.4(6)
C5 C6 C7 122.18(6)
C5 C6 H6 121.0(5)
C7 C6 H6 116.8(5)
C10 C7 C6 109.98(6)
C10 C7 C8 111.85(5)
C6 C7 C8 112.43(5)
C10 C7 H7 105.2(5)
C6 C7 H7 108.5(6)
C8 C7 H7 108.6(5)
C8A C8 C7 111.76(4)
C8A C8 H81 109.5(5)
C7 C8 H81 108.9(5)
C8A C8 H82 110.7(6)
C7 C8 H82 110.0(5)
H81 C8 H82 105.8(7)
O1 C8A C8 105.59(4)
O1 C8A C4A 112.15(4)
C8 C8A C4A 111.37(5)
O1 C8A H8A 109.7(5)
C8 C8A H8A 109.6(5)
C4A C8A H8A 108.4(5)
N1 C9 C2 179.46(10)
N2 C10 C7 179.32(10)

loop_
_geom_bond_atom_site_label_1
_geom_bond_atom_site_label_2
_geom_bond_distance
O1 C2 1.4150(7)
O1 C8A 1.4369(6)
N1 C9 1.1359(10)
N2 C10 1.1376(10)
C2 C9 1.4901(10)
C2 C3 1.5173(11)
C2 H2 0.979(9)
C3 C4 1.5209(12)
C3 H31 0.957(11)
C3 H32 1.008(11)
C4 C4A 1.5308(10)
C4 H41 0.970(10)
C4 H42 1.009(12)
C4A C5 1.5060(10)
C4A C8A 1.5230(9)
C4A H4A 0.983(9)
C5 C6 1.3174(9)
C5 H5 0.981(10)
C6 C7 1.5038(9)
C6 H6 0.984(8)
C7 C10 1.4694(9)
C7 C8 1.5361(9)
C7 H7 0.978(10)
C8 C8A 1.5152(8)
C8 H81 0.969(9)
C8 H82 0.987(9)
C8A H8A 1.023(8)

loop_
_geom_torsion_atom_site_label_1
_geom_torsion_atom_site_label_2
_geom_torsion_atom_site_label_3
_geom_torsion_atom_site_label_4
_geom_torsion
C8A O1 C2 C9 68.46(6)
C8A O1 C2 C3 -56.23(7)
O1 C2 C3 C4 54.61(8)
C9 C2 C3 C4 -69.18(7)
C2 C3 C4 C4A -53.16(9)
C3 C4 C4A C5 -72.69(8)
C3 C4 C4A C8A 52.17(9)
C8A C4A C5 C6 15.59(9)
C4 C4A C5 C6 140.20(7)
C4A C5 C6 C7 0.44(10)
C5 C6 C7 C10 -112.45(7)
C5 C6 C7 C8 12.89(8)
C10 C7 C8 C8A 82.04(7)
C6 C7 C8 C8A -42.27(7)
C2 O1 C8A C8 176.98(5)
C2 O1 C8A C4A 55.50(6)
C7 C8 C8A O1 -62.50(6)
C7 C8 C8A C4A 59.48(6)
C5 C4A C8A O1 73.54(6)
C4 C4A C8A O1 -52.50(7)
C5 C4A C8A C8 -44.55(6)
C4 C4A C8A C8 -170.60(6)
O1 C2 C9 N1 -164(100)
C3 C2 C9 N1 -39(9)
C6 C7 C10 N2 -137(7)
C8 C7 C10 N2 97(7)
